data_2242841
loop_
_publ_author_name
'Mani, J. Arul Martin'
'Mercina, M.'
'Inglebert, S. Antony'
'Narayanan, P.'
'Joseph, V.'
'Sagayaraj, P.'

_publ_section_title
;
 Crystal structure determination of two pyridine derivatives:
 4-[(<i>E</i>)-2-(4-methoxyphenyl)ethenyl]-1-methylpyridin-1-ium
 hexafluoro-\l^6^-phosphane and
 4-[(<i>E</i>)-2-[4-(dimethylamino)phenyl]ethenyl]-1-phenyl-1\l^5^-pyridin-1-ylium
 hexafluoro-\l^6^-phosphane
;
_journal_coeditor_code LH5891
_journal_issue 2
_journal_name_full 'Acta Crystallographica Section E'
_journal_page_first 288
_journal_page_last 291
_journal_paper_doi 10.1107/S2056989019001403
_journal_volume 75
_journal_year 2019
_chemical_formula_iupac 'C21 H21 N2 +, P F6 -'
_chemical_formula_moiety 'C21 H21 N2 +, F6 P -'
_chemical_formula_sum 'C21 H21 F6 N2 P'
_chemical_formula_weight 446.37
_chemical_name_systematic
;
4-{(<i>E</i>)-2-[4-(Dimethylamino)phenyl]ethenyl}-1-phenyl-1\l^5^-pyridin-\
1-ylium hexafluoro-\l^6^-phosphane
;
_space_group_IT_number 9
_symmetry_cell_setting monoclinic
_symmetry_space_group_name_Hall 'C -2yc'
_symmetry_space_group_name_H-M 'C 1 c 1'
_atom_sites_solution_hydrogens geom
_atom_sites_solution_primary direct
_atom_sites_solution_secondary difmap
_audit_creation_method SHELXL-97
_cell_angle_alpha 90.00
_cell_angle_beta 125.864(2)
_cell_angle_gamma 90.00
_cell_formula_units_Z 4
_cell_length_a 19.4596(14)
_cell_length_b 10.7416(8)
_cell_length_c 11.9654(9)
_cell_measurement_reflns_used 3926
_cell_measurement_temperature 296(2)
_cell_measurement_theta_max 26.00
_cell_measurement_theta_min 2.29
_cell_volume 2026.9(3)
_computing_cell_refinement
;
APEX2 (Bruker, 2008)
;
_computing_data_collection
;
APEX2 (Bruker, 2008)
;
_computing_data_reduction
;
SAINT (Bruker, 2008)
;
_computing_molecular_graphics
;
ORTEP-3 for Windows (Farrugia, 2012) and Mercury (Macrae et al.,
2008)
;
_computing_publication_material
;
SHELXL97 (Sheldrick, 2008) and PLATON (Spek, 2009)
;
_computing_structure_refinement
;
SHELXL97 (Sheldrick, 2008)
;
_computing_structure_solution
;
SHELXS97 (Sheldrick, 2008)
;
_diffrn_ambient_temperature 296(2)
_diffrn_measured_fraction_theta_full 0.999
_diffrn_measured_fraction_theta_max 0.999
_diffrn_measurement_device_type 'Bruker Kappa APEXII CCD'
_diffrn_measurement_method '\f & \w scans'
_diffrn_radiation_monochromator graphite
_diffrn_radiation_source 'fine-focus sealed tube'
_diffrn_radiation_type MoK\a
_diffrn_radiation_wavelength 0.71073
_diffrn_reflns_av_R_equivalents 0.0241
_diffrn_reflns_av_sigmaI/netI 0.0272
_diffrn_reflns_limit_h_max 23
_diffrn_reflns_limit_h_min -23
_diffrn_reflns_limit_k_max 13
_diffrn_reflns_limit_k_min -13
_diffrn_reflns_limit_l_max 14
_diffrn_reflns_limit_l_min -14
_diffrn_reflns_number 13796
_diffrn_reflns_theta_full 26.00
_diffrn_reflns_theta_max 26.00
_diffrn_reflns_theta_min 2.29
_exptl_absorpt_coefficient_mu 0.200
_exptl_absorpt_correction_T_max 0.9425
_exptl_absorpt_correction_T_min 0.9333
_exptl_absorpt_correction_type multi-scan
_exptl_absorpt_process_details
;
(SADABS; Bruker, 2008)
;
_exptl_crystal_colour yellow
_exptl_crystal_density_diffrn 1.463
_exptl_crystal_density_method 'not measured'
_exptl_crystal_description block
_exptl_crystal_F_000 920
_exptl_crystal_size_max 0.35
_exptl_crystal_size_mid 0.30
_exptl_crystal_size_min 0.30
_refine_diff_density_max 0.490
_refine_diff_density_min -0.408
_refine_ls_abs_structure_details
;
Flack (1983), 1927 Fridel pairs
;
_refine_ls_abs_structure_Flack 0.5(2)
_refine_ls_extinction_method none
_refine_ls_goodness_of_fit_ref 1.069
_refine_ls_hydrogen_treatment mixed
_refine_ls_matrix_type full
_refine_ls_number_parameters 255
_refine_ls_number_reflns 3926
_refine_ls_number_restraints 65
_refine_ls_restrained_S_all 1.123
_refine_ls_R_factor_all 0.0913
_refine_ls_R_factor_gt 0.0643
_refine_ls_shift/su_max 0.000
_refine_ls_shift/su_mean 0.000
_refine_ls_structure_factor_coef Fsqd
_refine_ls_weighting_details 'calc w=1/[\s^2^(Fo^2^)+(0.1113P)^2^+2.2166P] where P=(Fo^2^+2Fc^2^)/3'
_refine_ls_weighting_scheme calc
_refine_ls_wR_factor_gt 0.1773
_refine_ls_wR_factor_ref 0.2034
_reflns_number_gt 2895
_reflns_number_total 3926
_reflns_threshold_expression I>2\s(I)
_cod_data_source_file lh5891sup1.cif
_cod_data_source_block II
_cod_original_sg_symbol_H-M 'C c'
_cod_database_code 2242841

loop_
_symmetry_equiv_pos_as_xyz
'x, y, z'
'x, -y, z+1/2'
'x+1/2, y+1/2, z'
'x+1/2, -y+1/2, z+1/2'

loop_
_atom_site_type_symbol
_atom_site_label
_atom_site_fract_x
_atom_site_fract_y
_atom_site_fract_z
_atom_site_U_iso_or_equiv
_atom_site_adp_type
_atom_site_calc_flag
_atom_site_refinement_flags
_atom_site_occupancy
_atom_site_symmetry_multiplicity
C C1 0.0124(4) 0.0746(5) 0.2218(7) 0.0672(15) Uani d . 1 1
H H1 -0.0060 0.0194 0.1495 0.081 Uiso calc R 1 1
C C2 -0.0338(4) 0.0925(6) 0.2738(7) 0.0755(18) Uani d . 1 1
H H2 -0.0856 0.0520 0.2332 0.091 Uiso calc R 1 1
C C3 -0.0043(4) 0.1701(6) 0.3865(8) 0.0776(17) Uani d . 1 1
H H3 -0.0345 0.1785 0.4242 0.093 Uiso calc R 1 1
C C4 0.0694(4) 0.2339(5) 0.4407(7) 0.0746(16) Uani d . 1 1
H H4 0.0884 0.2868 0.5149 0.090 Uiso calc R 1 1
C C5 0.1166(3) 0.2228(5) 0.3898(6) 0.0621(13) Uani d . 1 1
H H5 0.1663 0.2681 0.4274 0.075 Uiso calc R 1 1
C C6 0.0876(3) 0.1414(5) 0.2800(5) 0.0537(12) Uani d . 1 1
C C7 0.1625(3) 0.0050(5) 0.2239(5) 0.0556(12) Uani d . 1 1
H H7 0.1460 -0.0616 0.2530 0.067 Uiso calc R 1 1
C C8 0.2108(3) -0.0160(5) 0.1788(5) 0.0548(12) Uani d . 1 1
H H8 0.2272 -0.0971 0.1778 0.066 Uiso calc R 1 1
C C9 0.2369(3) 0.0807(5) 0.1335(5) 0.0535(12) Uani d . 1 1
C C10 0.2116(3) 0.2004(5) 0.1416(5) 0.0600(13) Uani d . 1 1
H H10 0.2280 0.2682 0.1140 0.072 Uiso calc R 1 1
C C11 0.1632(3) 0.2204(5) 0.1894(5) 0.0586(13) Uani d . 1 1
H H11 0.1482 0.3010 0.1957 0.070 Uiso calc R 1 1
C C12 0.2873(3) 0.0638(5) 0.0829(5) 0.0569(12) Uani d . 1 1
H H12 0.3022 0.1343 0.0566 0.068 Uiso calc R 1 1
C C13 0.3147(3) -0.0474(5) 0.0709(5) 0.0560(12) Uani d . 1 1
H H13 0.2995 -0.1165 0.0990 0.067 Uiso calc R 1 1
C C14 0.3642(3) -0.0719(5) 0.0201(5) 0.0541(12) Uani d . 1 1
C C15 0.3748(4) -0.1927(5) -0.0088(6) 0.0614(13) Uani d . 1 1
H H15 0.3505 -0.2577 0.0080 0.074 Uiso calc R 1 1
C C16 0.4201(4) -0.2204(5) -0.0616(6) 0.0656(14) Uani d . 1 1
H H16 0.4237 -0.3024 -0.0826 0.079 Uiso calc R 1 1
C C17 0.4603(3) -0.1265(5) -0.0834(6) 0.0600(13) Uani d . 1 1
C C18 0.4494(3) -0.0039(5) -0.0559(6) 0.0626(13) Uani d . 1 1
H H18 0.4744 0.0610 -0.0715 0.075 Uiso calc R 1 1
C C19 0.4029(3) 0.0225(5) -0.0064(5) 0.0591(13) Uani d . 1 1
H H19 0.3967 0.1050 0.0100 0.071 Uiso calc R 1 1
C C20 0.5037(5) -0.2756(7) -0.1855(8) 0.091(2) Uani d . 1 1
H H20A 0.5358 -0.3311 -0.1083 0.137 Uiso calc R 1 1
H H20B 0.5284 -0.2734 -0.2353 0.137 Uiso calc R 1 1
H H20C 0.4462 -0.3045 -0.2453 0.137 Uiso calc R 1 1
C C21 0.5524(4) -0.0558(7) -0.1456(7) 0.0751(16) Uani d . 1 1
H H21A 0.5151 0.0107 -0.2024 0.113 Uiso calc R 1 1
H H21B 0.5792 -0.0895 -0.1855 0.113 Uiso calc R 1 1
H H21C 0.5950 -0.0244 -0.0550 0.113 Uiso calc R 1 1
N N1 0.5049(3) -0.1511(5) -0.1362(5) 0.0724(13) Uani d . 1 1
N N2 0.1375(2) 0.1224(4) 0.2273(4) 0.0515(10) Uani d . 1 1
P P1 0.26522(10) -0.40739(11) 0.33958(15) 0.0597(4) Uani d D 1 1
F F5 0.1834(3) -0.4680(5) 0.2131(5) 0.1541(16) Uani d D 1 1
F F4 0.3249(3) -0.5071(4) 0.3457(7) 0.1356(14) Uani d D 1 1
F F3 0.3451(3) -0.3462(6) 0.4685(5) 0.1541(16) Uani d D 1 1
F F2 0.2065(3) -0.3017(4) 0.3315(7) 0.1356(14) Uani d D 1 1
F F6 0.2762(3) -0.3260(6) 0.2444(6) 0.1486(17) Uani d D 1 1
F F1 0.2515(3) -0.4916(5) 0.4289(6) 0.1486(17) Uani d D 1 1

loop_
_atom_site_aniso_label
_atom_site_aniso_U_11
_atom_site_aniso_U_22
_atom_site_aniso_U_33
_atom_site_aniso_U_12
_atom_site_aniso_U_13
_atom_site_aniso_U_23
C1 0.054(3) 0.051(3) 0.085(4) 0.003(2) 0.034(3) 0.011(3)
C2 0.063(4) 0.061(4) 0.097(5) 0.006(3) 0.044(4) 0.024(3)
C3 0.076(4) 0.067(4) 0.104(5) 0.022(3) 0.060(4) 0.023(4)
C4 0.069(4) 0.058(3) 0.090(4) 0.019(3) 0.043(3) 0.002(3)
C5 0.054(3) 0.049(3) 0.068(3) 0.010(2) 0.028(3) 0.003(2)
C6 0.050(3) 0.042(2) 0.060(3) 0.004(2) 0.027(2) 0.009(2)
C7 0.065(3) 0.043(3) 0.051(3) -0.007(2) 0.029(2) 0.004(2)
C8 0.063(3) 0.043(3) 0.058(3) -0.007(2) 0.035(2) 0.002(2)
C9 0.052(3) 0.051(3) 0.042(2) -0.002(2) 0.019(2) 0.0032(19)
C10 0.059(3) 0.049(3) 0.061(3) -0.008(2) 0.029(3) 0.012(2)
C11 0.058(3) 0.043(3) 0.061(3) 0.002(2) 0.027(3) 0.007(2)
C12 0.057(3) 0.059(3) 0.048(2) -0.011(2) 0.027(2) 0.006(2)
C13 0.053(3) 0.053(3) 0.050(3) -0.006(2) 0.024(2) 0.005(2)
C14 0.046(3) 0.050(3) 0.049(2) -0.006(2) 0.018(2) 0.003(2)
C15 0.058(3) 0.044(3) 0.065(3) -0.006(2) 0.027(3) 0.001(2)
C16 0.063(3) 0.039(3) 0.074(3) 0.003(2) 0.029(3) 0.001(2)
C17 0.054(3) 0.048(3) 0.056(3) 0.002(2) 0.020(2) -0.005(2)
C18 0.062(3) 0.047(3) 0.076(3) -0.014(2) 0.039(3) -0.009(2)
C19 0.069(3) 0.042(3) 0.070(3) -0.008(2) 0.042(3) -0.009(2)
C20 0.085(4) 0.081(4) 0.096(5) 0.009(4) 0.046(4) -0.030(4)
C21 0.063(3) 0.086(4) 0.082(4) 0.003(3) 0.045(3) -0.007(3)
N1 0.067(3) 0.058(3) 0.091(3) -0.003(2) 0.046(3) -0.019(2)
N2 0.050(2) 0.040(2) 0.052(2) -0.0041(16) 0.0224(19) 0.0060(16)
P1 0.0620(7) 0.0432(6) 0.0712(8) 0.0011(6) 0.0376(6) 0.0017(6)
F5 0.116(3) 0.133(3) 0.129(3) -0.033(2) 0.025(2) -0.040(2)
F4 0.150(3) 0.080(2) 0.227(4) 0.0386(19) 0.139(3) 0.023(2)
F3 0.116(3) 0.133(3) 0.129(3) -0.033(2) 0.025(2) -0.040(2)
F2 0.150(3) 0.080(2) 0.227(4) 0.0386(19) 0.139(3) 0.023(2)
F6 0.159(3) 0.155(3) 0.194(4) 0.054(3) 0.138(3) 0.096(3)
F1 0.159(3) 0.155(3) 0.194(4) 0.054(3) 0.138(3) 0.096(3)

loop_
_atom_type_symbol
_atom_type_description
_atom_type_scat_dispersion_real
_atom_type_scat_dispersion_imag
_atom_type_scat_source
C C 0.0033 0.0016 'International Tables Vol C Tables 4.2.6.8 and 6.1.1.4'
H H 0.0000 0.0000 'International Tables Vol C Tables 4.2.6.8 and 6.1.1.4'
N N 0.0061 0.0033 'International Tables Vol C Tables 4.2.6.8 and 6.1.1.4'
F F 0.0171 0.0103 'International Tables Vol C Tables 4.2.6.8 and 6.1.1.4'
P P 0.1023 0.0942 'International Tables Vol C Tables 4.2.6.8 and 6.1.1.4'

loop_
_geom_angle_atom_site_label_1
_geom_angle_atom_site_label_2
_geom_angle_atom_site_label_3
_geom_angle
C2 C1 C6 118.4(6)
C2 C1 H1 120.8
C6 C1 H1 120.8
C1 C2 C3 121.0(6)
C1 C2 H2 119.5
C3 C2 H2 119.5
C4 C3 C2 118.9(6)
C4 C3 H3 120.5
C2 C3 H3 120.5
C3 C4 C5 122.5(6)
C3 C4 H4 118.8
C5 C4 H4 118.8
C4 C5 C6 117.8(6)
C4 C5 H5 121.1
C6 C5 H5 121.1
C5 C6 C1 121.4(5)
C5 C6 N2 119.6(4)
C1 C6 N2 119.0(5)
C8 C7 N2 120.8(5)
C8 C7 H7 119.6
N2 C7 H7 119.6
C7 C8 C9 121.9(5)
C7 C8 H8 119.1
C9 C8 H8 119.1
C8 C9 C10 115.6(5)
C8 C9 C12 124.3(5)
C10 C9 C12 120.1(5)
C11 C10 C9 121.8(5)
C11 C10 H10 119.1
C9 C10 H10 119.1
N2 C11 C10 119.7(5)
N2 C11 H11 120.2
C10 C11 H11 120.2
C13 C12 C9 124.5(5)
C13 C12 H12 117.7
C9 C12 H12 117.7
C12 C13 C14 127.8(5)
C12 C13 H13 116.1
C14 C13 H13 116.1
C15 C14 C19 116.1(5)
C15 C14 C13 120.8(5)
C19 C14 C13 123.1(5)
C16 C15 C14 122.9(5)
C16 C15 H15 118.6
C14 C15 H15 118.6
C15 C16 C17 120.5(5)
C15 C16 H16 119.8
C17 C16 H16 119.8
N1 C17 C16 121.7(5)
N1 C17 C18 121.0(5)
C16 C17 C18 117.2(5)
C19 C18 C17 121.6(5)
C19 C18 H18 119.2
C17 C18 H18 119.2
C18 C19 C14 121.6(5)
C18 C19 H19 119.2
C14 C19 H19 119.2
N1 C20 H20A 109.5
N1 C20 H20B 109.5
H20A C20 H20B 109.5
N1 C20 H20C 109.5
H20A C20 H20C 109.5
H20B C20 H20C 109.5
N1 C21 H21A 109.5
N1 C21 H21B 109.5
H21A C21 H21B 109.5
N1 C21 H21C 109.5
H21A C21 H21C 109.5
H21B C21 H21C 109.5
C17 N1 C21 120.9(5)
C17 N1 C20 120.1(6)
C21 N1 C20 119.0(5)
C11 N2 C7 120.2(5)
C11 N2 C6 120.6(4)
C7 N2 C6 119.1(4)
F1 P1 F6 177.6(4)
F1 P1 F4 89.5(3)
F6 P1 F4 90.1(3)
F1 P1 F3 92.2(3)
F6 P1 F3 90.1(3)
F4 P1 F3 87.7(3)
F1 P1 F5 86.3(3)
F6 P1 F5 91.4(3)
F4 P1 F5 93.9(3)
F3 P1 F5 177.8(4)
F1 P1 F2 92.9(3)
F6 P1 F2 87.5(3)
F4 P1 F2 177.5(3)
F3 P1 F2 91.4(3)
F5 P1 F2 87.1(3)

loop_
_geom_bond_atom_site_label_1
_geom_bond_atom_site_label_2
_geom_bond_distance
C1 C2 1.375(9)
C1 C6 1.395(8)
C1 H1 0.9300
C2 C3 1.391(10)
C2 H2 0.9300
C3 C4 1.363(9)
C3 H3 0.9300
C4 C5 1.372(9)
C4 H4 0.9300
C5 C6 1.393(7)
C5 H5 0.9300
C6 N2 1.449(7)
C7 C8 1.350(7)
C7 N2 1.360(6)
C7 H7 0.9300
C8 C9 1.397(7)
C8 H8 0.9300
C9 C10 1.401(7)
C9 C12 1.435(8)
C10 C11 1.375(8)
C10 H10 0.9300
C11 N2 1.353(6)
C11 H11 0.9300
C12 C13 1.348(8)
C12 H12 0.9300
C13 C14 1.433(7)
C13 H13 0.9300
C14 C15 1.389(7)
C14 C19 1.406(7)
C15 C16 1.384(8)
C15 H15 0.9300
C16 C17 1.392(8)
C16 H16 0.9300
C17 N1 1.366(7)
C17 C18 1.403(7)
C18 C19 1.371(7)
C18 H18 0.9300
C19 H19 0.9300
C20 N1 1.456(8)
C20 H20A 0.9600
C20 H20B 0.9600
C20 H20C 0.9600
C21 N1 1.428(8)
C21 H21A 0.9600
C21 H21B 0.9600
C21 H21C 0.9600
P1 F1 1.539(4)
P1 F6 1.547(4)
P1 F4 1.550(4)
P1 F3 1.555(4)
P1 F5 1.557(4)
P1 F2 1.574(4)

loop_
_geom_hbond_atom_site_label_D
_geom_hbond_atom_site_label_H
_geom_hbond_atom_site_label_A
_geom_hbond_site_symmetry_A
_geom_hbond_distance_DH
_geom_hbond_distance_HA
_geom_hbond_distance_DA
_geom_hbond_angle_DHA
C8 H8 F6 ----- 0.93 2.59 3.486(8) 162
C11 H11 F5 1_565 0.93 2.55 3.363(8) 146
C16 H16 F4 2_544 0.93 2.59 3.289(7) 132
C21 H21B F2 4_544 0.96 2.64 3.516(8) 152

loop_
_geom_torsion_atom_site_label_1
_geom_torsion_atom_site_label_2
_geom_torsion_atom_site_label_3
_geom_torsion_atom_site_label_4
_geom_torsion
C6 C1 C2 C3 -3.3(8)
C1 C2 C3 C4 3.4(9)
C2 C3 C4 C5 -1.1(9)
C3 C4 C5 C6 -1.0(8)
C4 C5 C6 C1 1.0(7)
C4 C5 C6 N2 -177.1(5)
C2 C1 C6 C5 1.1(8)
C2 C1 C6 N2 179.2(5)
N2 C7 C8 C9 -0.2(7)
C7 C8 C9 C10 1.7(7)
C7 C8 C9 C12 -179.2(5)
C8 C9 C10 C11 -0.9(7)
C12 C9 C10 C11 179.9(5)
C9 C10 C11 N2 -1.4(8)
C8 C9 C12 C13 1.0(8)
C10 C9 C12 C13 -179.9(5)
C9 C12 C13 C14 179.2(5)
C12 C13 C14 C15 -168.5(5)
C12 C13 C14 C19 10.0(8)
C19 C14 C15 C16 -0.4(8)
C13 C14 C15 C16 178.1(5)
C14 C15 C16 C17 2.4(8)
C15 C16 C17 N1 -179.6(5)
C15 C16 C17 C18 -2.9(8)
N1 C17 C18 C19 178.2(5)
C16 C17 C18 C19 1.5(8)
C17 C18 C19 C14 0.5(8)
C15 C14 C19 C18 -1.0(7)
C13 C14 C19 C18 -179.6(5)
C16 C17 N1 C21 -173.9(5)
C18 C17 N1 C21 9.5(8)
C16 C17 N1 C20 6.8(9)
C18 C17 N1 C20 -169.8(6)
C10 C11 N2 C7 2.9(7)
C10 C11 N2 C6 179.0(4)
C8 C7 N2 C11 -2.1(7)
C8 C7 N2 C6 -178.3(4)
C5 C6 N2 C11 -53.1(6)
C1 C6 N2 C11 128.8(5)
C5 C6 N2 C7 123.1(5)
C1 C6 N2 C7 -55.0(6)

_cod_database_fobs_code 2242841
